data_1576179
loop_
_publ_author_name
'Mao, Xiaofeng'
'Zhang, Jie'
'Xie, Zuowei'

_publ_section_title
;
 Regioselective C(sp<sup>3</sup>)-H borylation <i>via</i> a diarylboryl
 anion surrogate in sp<sup>2</sup>-sp<sup>3</sup> diboranes(5).
;
_journal_issue 47
_journal_name_full 'Chemical science'
_journal_page_first 22314
_journal_page_last 22321
_journal_paper_doi 10.1039/d5sc07180a
_journal_volume 16
_journal_year 2025
_chemical_formula_sum 'C36 H45 B2 Li O'
_chemical_formula_weight 522.28
_space_group_crystal_system orthorhombic
_space_group_IT_number 62
_space_group_name_Hall '-P 2ac 2n'
_space_group_name_H-M_alt 'P n m a'
_atom_sites_solution_hydrogens mixed
_audit_creation_method SHELXL-2018/3
_audit_update_record
;
2025-07-26 deposited with the CCDC.	2025-11-04 downloaded from the CCDC.
;
_cell_angle_alpha 90
_cell_angle_beta 90
_cell_angle_gamma 90
_cell_formula_units_Z 4
_cell_length_a 23.9471(7)
_cell_length_b 15.2701(5)
_cell_length_c 10.1658(3)
_cell_measurement_reflns_used 1368
_cell_measurement_temperature 297(2)
_cell_measurement_theta_max 15
_cell_measurement_theta_min 15
_cell_volume 3717.4(2)
_computing_cell_refinement 'BRUKER D8VENTURE DIFFRACTOMETER'
_computing_data_collection 'BRUKER D8VENTURE DIFFRACTOMETER'
_computing_data_reduction 'BRUKER D8VENTURE DIFFRACTOMETER'
_computing_molecular_graphics 'BRUKER SHELXTL'
_computing_publication_material 'BRUKER SHELXTL'
_computing_structure_refinement 'SHELXL-2018/3 (Sheldrick, 2018)'
_computing_structure_solution 'SHELXT 2014/5 (Sheldrick, 2014)'
_diffrn_ambient_temperature 297(2)
_diffrn_measured_fraction_theta_full 0.999
_diffrn_measured_fraction_theta_max 0.999
_diffrn_measurement_device_type 'BRUKER D8VENTURE DIFFRACTOMETER'
_diffrn_measurement_method 'PHI & OMEGA SCAN'
_diffrn_radiation_type CuK\a
_diffrn_radiation_wavelength 1.54178
_diffrn_reflns_av_R_equivalents 0.0597
_diffrn_reflns_av_unetI/netI 0.0340
_diffrn_reflns_Laue_measured_fraction_full 0.999
_diffrn_reflns_Laue_measured_fraction_max 0.999
_diffrn_reflns_limit_h_max 28
_diffrn_reflns_limit_h_min -28
_diffrn_reflns_limit_k_max 18
_diffrn_reflns_limit_k_min -18
_diffrn_reflns_limit_l_max 12
_diffrn_reflns_limit_l_min -12
_diffrn_reflns_number 41394
_diffrn_reflns_point_group_measured_fraction_full 0.999
_diffrn_reflns_point_group_measured_fraction_max 0.999
_diffrn_reflns_theta_full 67.679
_diffrn_reflns_theta_max 68.321
_diffrn_reflns_theta_min 3.691
_exptl_absorpt_coefficient_mu 0.394
_exptl_absorpt_correction_T_max 0.7531
_exptl_absorpt_correction_T_min 0.3372
_exptl_absorpt_correction_type multi-scan
_exptl_crystal_colour colourless
_exptl_crystal_density_diffrn 0.933
_exptl_crystal_description block
_exptl_crystal_F_000 1128
_exptl_crystal_size_max 0.400
_exptl_crystal_size_mid 0.400
_exptl_crystal_size_min 0.300
_refine_diff_density_max 0.397
_refine_diff_density_min -0.267
_refine_diff_density_rms 0.045
_refine_ls_extinction_method none
_refine_ls_goodness_of_fit_ref 1.072
_refine_ls_hydrogen_treatment mixed
_refine_ls_matrix_type full
_refine_ls_number_parameters 202
_refine_ls_number_reflns 3544
_refine_ls_number_restraints 0
_refine_ls_restrained_S_all 1.072
_refine_ls_R_factor_all 0.0785
_refine_ls_R_factor_gt 0.0710
_refine_ls_shift/su_max 0.000
_refine_ls_shift/su_mean 0.000
_refine_ls_structure_factor_coef Fsqd
_refine_ls_weighting_details 'w=1/[\s^2^(Fo^2^)+(0.1628P)^2^+0.7886P] where P=(Fo^2^+2Fc^2^)/3'
_refine_ls_weighting_scheme calc
_refine_ls_wR_factor_gt 0.2450
_refine_ls_wR_factor_ref 0.2572
_reflns_Friedel_coverage 0.000
_reflns_number_gt 2973
_reflns_number_total 3544
_reflns_threshold_expression 'I > 2\s(I)'
_cod_data_source_file d5sc07180a2.cif
_cod_data_source_block '[2f]Li'
_cod_depositor_comments 'Adding full bibliography for 1576174--1576180.cif.'
_cod_database_code 1576179
_shelx_shelxl_version_number 2018/3
_shelx_space_group_comment
;
The symmetry employed for this shelxl refinement is uniquely defined
by the following loop, which should always be used as a source of
symmetry information in preference to the above space-group names.
They are only intended as comments.
;
_shelx_estimated_absorpt_t_min 0.858
_shelx_estimated_absorpt_t_max 0.891

loop_
_space_group_symop_operation_xyz
'x, y, z'
'-x+1/2, -y, z+1/2'
'x+1/2, -y+1/2, -z+1/2'
'-x, y+1/2, -z'
'-x, -y, -z'
'x-1/2, y, -z-1/2'
'-x-1/2, y-1/2, z-1/2'
'x, -y-1/2, z'

loop_
_atom_site_label
_atom_site_type_symbol
_atom_site_fract_x
_atom_site_fract_y
_atom_site_fract_z
_atom_site_U_iso_or_equiv
_atom_site_adp_type
_atom_site_occupancy
_atom_site_site_symmetry_order
_atom_site_calc_flag
_atom_site_refinement_flags_posn
_atom_site_refinement_flags_adp
_atom_site_refinement_flags_occupancy
_atom_site_disorder_assembly
_atom_site_disorder_group
C1 C 0.07496(8) 0.62247(12) 0.25218(19) 0.0554(5) Uani 1 1 d . . . . .
C2 C 0.03638(9) 0.63143(15) 0.1510(2) 0.0671(5) Uani 1 1 d . . . . .
H2A H 0.040925 0.677360 0.091844 0.081 Uiso 1 1 calc R U . . .
C3 C -0.00845(10) 0.57546(18) 0.1337(2) 0.0821(7) Uani 1 1 d . . . . .
H3A H -0.032855 0.583645 0.063586 0.098 Uiso 1 1 calc R U . . .
C4 C -0.01677(11) 0.50799(18) 0.2202(3) 0.0869(8) Uani 1 1 d . . . . .
H4A H -0.047541 0.471308 0.211332 0.104 Uiso 1 1 calc R U . . .
C5 C 0.02065(11) 0.49527(17) 0.3195(3) 0.0824(7) Uani 1 1 d . . . . .
H5A H 0.015471 0.448632 0.377022 0.099 Uiso 1 1 calc R U . . .
C6 C 0.06642(9) 0.55034(15) 0.3369(2) 0.0668(6) Uani 1 1 d . . . . .
C7 C 0.10655(11) 0.52829(19) 0.4475(3) 0.0859(8) Uani 1 1 d . . . . .
H7A H 0.136134 0.570705 0.449458 0.129 Uiso 1 1 calc R U . . .
H7B H 0.086941 0.529158 0.529817 0.129 Uiso 1 1 calc R U . . .
H7C H 0.121986 0.471060 0.433123 0.129 Uiso 1 1 calc R U . . .
C8 C 0.18810(8) 0.64346(13) 0.23746(18) 0.0555(5) Uani 1 1 d . . . . .
C9 C 0.22811(8) 0.63098(15) 0.3368(2) 0.0640(5) Uani 1 1 d . . . . .
H9A H 0.217612 0.645069 0.427504 0.077 Uiso 1 1 calc R U . . .
C10 C 0.27923(9) 0.59051(17) 0.3153(3) 0.0763(6) Uani 1 1 d . . . . .
H10A H 0.305722 0.582998 0.387910 0.092 Uiso 1 1 calc R U . . .
C11 C 0.29244(10) 0.56158(17) 0.1913(3) 0.0828(7) Uani 1 1 d . . . . .
H11A H 0.326555 0.534420 0.175556 0.099 Uiso 1 1 calc R U . . .
C12 C 0.25483(10) 0.57308(16) 0.0907(3) 0.0794(7) Uani 1 1 d . . . . .
H12A H 0.264222 0.553678 0.006817 0.095 Uiso 1 1 calc R U . . .
C13 C 0.20290(9) 0.61299(13) 0.1101(2) 0.0643(5) Uani 1 1 d . . . . .
C14 C 0.16360(12) 0.6205(2) -0.0045(2) 0.0872(8) Uani 1 1 d . . . . .
H14A H 0.129893 0.649030 0.023236 0.131 Uiso 1 1 calc R U . . .
H14B H 0.180915 0.654103 -0.073083 0.131 Uiso 1 1 calc R U . . .
H14C H 0.154889 0.563023 -0.036961 0.131 Uiso 1 1 calc R U . . .
C15 C 0.12676(11) 0.750000 0.4026(3) 0.0572(6) Uani 1 2 d S T P . .
C16 C 0.07774(11) 0.750000 0.5004(3) 0.0618(7) Uani 1 2 d S T P . .
H16A H 0.054811 0.801326 0.484815 0.074 Uiso 0.5 1 calc R U P . .
H16B H 0.054811 0.698674 0.484815 0.074 Uiso 0.5 1 calc R U P . .
C17 C 0.09692(15) 0.750000 0.6441(3) 0.0824(10) Uani 1 2 d S T P . .
H17A H 0.119924 0.698709 0.659357 0.099 Uiso 0.5 1 calc R U P . .
H17B H 0.119925 0.801291 0.659357 0.099 Uiso 0.5 1 calc R U P . .
C18 C 0.04895(18) 0.750000 0.7427(4) 0.0902(11) Uani 1 2 d S T P . .
H18A H 0.063728 0.750000 0.830466 0.135 Uiso 1 2 calc R U P . .
H18B H 0.026460 0.801331 0.729826 0.135 Uiso 0.5 1 calc R U P . .
H18C H 0.026460 0.698669 0.729826 0.135 Uiso 0.5 1 calc R U P . .
B1 B 0.12766(9) 0.68594(15) 0.2753(2) 0.0570(5) Uani 1 1 d . . . . .
O1 O 0.34037(9) 0.750000 0.1369(2) 0.0742(6) Uani 1 2 d S T P . .
C19 C 0.35727(16) 0.750000 0.0021(3) 0.0912(11) Uani 1 2 d S T P . .
H19A H 0.342811 0.801526 -0.042104 0.109 Uiso 0.5 1 calc R U P . .
H19B H 0.342811 0.698474 -0.042104 0.109 Uiso 0.5 1 calc R U P . .
C20 C 0.41766(19) 0.750000 -0.0020(5) 0.1156(16) Uani 1 2 d S T P . .
H20A H 0.431126 0.698439 -0.047848 0.139 Uiso 0.5 1 calc R U P . .
H20B H 0.431126 0.801561 -0.047848 0.139 Uiso 0.5 1 calc R U P . .
C21 C 0.43705(19) 0.750000 0.1309(5) 0.157(3) Uani 1 2 d S T P . .
H21A H 0.459776 0.801495 0.146848 0.188 Uiso 0.5 1 calc R U P . .
H21B H 0.459776 0.698505 0.146848 0.188 Uiso 0.5 1 calc R U P . .
C22 C 0.38936(16) 0.750000 0.2180(4) 0.1003(13) Uani 1 2 d S T P . .
H22A H 0.389918 0.698429 0.273724 0.120 Uiso 0.5 1 calc R U P . .
H22B H 0.389918 0.801571 0.273724 0.120 Uiso 0.5 1 calc R U P . .
Li1 Li 0.2669(2) 0.750000 0.1975(7) 0.0841(16) Uani 1 2 d S T P . .
H1 H 0.1250(15) 0.750000 0.187(4) 0.092(12) Uiso 1 2 d S . P . .
H15A H 0.1640(13) 0.750000 0.454(3) 0.063(8) Uiso 1 2 d S . P . .

loop_
_atom_site_aniso_label
_atom_site_aniso_U_11
_atom_site_aniso_U_22
_atom_site_aniso_U_33
_atom_site_aniso_U_23
_atom_site_aniso_U_13
_atom_site_aniso_U_12
C1 0.0534(10) 0.0596(10) 0.0531(10) -0.0060(8) 0.0013(7) 0.0038(8)
C2 0.0715(13) 0.0672(12) 0.0627(11) -0.0021(9) -0.0111(9) -0.0025(10)
C3 0.0758(15) 0.0890(16) 0.0813(15) -0.0120(12) -0.0232(12) -0.0092(12)
C4 0.0740(15) 0.0855(16) 0.1013(18) -0.0059(14) -0.0099(13) -0.0197(12)
C5 0.0759(15) 0.0801(15) 0.0913(17) 0.0105(13) -0.0019(12) -0.0159(11)
C6 0.0593(11) 0.0743(13) 0.0668(12) 0.0076(10) 0.0009(9) -0.0021(9)
C7 0.0726(14) 0.0989(18) 0.0862(16) 0.0300(14) -0.0088(12) -0.0086(12)
C8 0.0541(10) 0.0572(10) 0.0552(10) 0.0019(8) 0.0064(8) 0.0017(8)
C9 0.0553(11) 0.0752(12) 0.0613(11) 0.0063(9) 0.0074(8) 0.0058(9)
C10 0.0580(12) 0.0855(14) 0.0853(15) 0.0138(12) 0.0049(10) 0.0115(10)
C11 0.0632(13) 0.0853(16) 0.0999(18) -0.0020(13) 0.0192(13) 0.0163(11)
C12 0.0757(14) 0.0800(15) 0.0825(15) -0.0161(12) 0.0230(12) 0.0063(11)
C13 0.0672(12) 0.0612(11) 0.0645(12) -0.0033(9) 0.0108(9) 0.0017(9)
C14 0.0986(17) 0.1037(19) 0.0593(13) -0.0173(12) -0.0016(12) 0.0145(14)
C15 0.0508(14) 0.0720(16) 0.0487(13) 0.000 -0.0015(11) 0.000
C16 0.0537(14) 0.0785(18) 0.0531(15) 0.000 0.0018(11) 0.000
C17 0.077(2) 0.116(3) 0.0548(16) 0.000 0.0031(14) 0.000
C18 0.097(3) 0.113(3) 0.0600(18) 0.000 0.0110(17) 0.000
B1 0.0525(12) 0.0573(11) 0.0611(12) -0.0026(9) -0.0019(9) 0.0036(9)
O1 0.0582(11) 0.1000(15) 0.0644(12) 0.000 0.0027(9) 0.000
C19 0.081(2) 0.132(3) 0.0600(18) 0.000 0.0010(16) 0.000
C20 0.087(3) 0.164(5) 0.096(3) 0.000 0.023(2) 0.000
C21 0.064(2) 0.307(10) 0.099(3) 0.000 0.001(2) 0.000
C22 0.069(2) 0.155(4) 0.077(2) 0.000 -0.0078(18) 0.000
Li1 0.061(3) 0.098(4) 0.092(4) 0.000 0.015(3) 0.000

loop_
_atom_type_symbol
_atom_type_description
_atom_type_scat_dispersion_real
_atom_type_scat_dispersion_imag
_atom_type_scat_source
C C 0.0181 0.0091 'International Tables Vol C Tables 4.2.6.8 and 6.1.1.4'
H H 0.0000 0.0000 'International Tables Vol C Tables 4.2.6.8 and 6.1.1.4'
B B 0.0090 0.0039 'International Tables Vol C Tables 4.2.6.8 and 6.1.1.4'
Li Li 0.0008 0.0003 'International Tables Vol C Tables 4.2.6.8 and 6.1.1.4'
O O 0.0492 0.0322 'International Tables Vol C Tables 4.2.6.8 and 6.1.1.4'

loop_
_geom_angle_atom_site_label_1
_geom_angle_atom_site_label_2
_geom_angle_atom_site_label_3
_geom_angle
_geom_angle_site_symmetry_1
_geom_angle_site_symmetry_3
_geom_angle_publ_flag
C2 C1 C6 115.58(19) . . ?
C2 C1 B1 124.80(18) . . ?
C6 C1 B1 119.61(17) . . ?
C3 C2 C1 123.3(2) . . ?
C3 C2 H2A 118.3 . . ?
C1 C2 H2A 118.3 . . ?
C4 C3 C2 119.8(2) . . ?
C4 C3 H3A 120.1 . . ?
C2 C3 H3A 120.1 . . ?
C5 C4 C3 119.1(2) . . ?
C5 C4 H4A 120.4 . . ?
C3 C4 H4A 120.4 . . ?
C4 C5 C6 121.7(2) . . ?
C4 C5 H5A 119.2 . . ?
C6 C5 H5A 119.2 . . ?
C5 C6 C1 120.5(2) . . ?
C5 C6 C7 117.3(2) . . ?
C1 C6 C7 122.21(19) . . ?
C6 C7 H7A 109.5 . . ?
C6 C7 H7B 109.5 . . ?
H7A C7 H7B 109.5 . . ?
C6 C7 H7C 109.5 . . ?
H7A C7 H7C 109.5 . . ?
H7B C7 H7C 109.5 . . ?
C9 C8 C13 116.13(17) . . ?
C9 C8 B1 119.29(17) . . ?
C13 C8 B1 124.49(18) . . ?
C9 C8 Li1 72.12(19) . . ?
C13 C8 Li1 82.99(18) . . ?
B1 C8 Li1 116.42(15) . . ?
C10 C9 C8 123.3(2) . . ?
C10 C9 Li1 84.61(17) . . ?
C8 C9 Li1 75.32(19) . . ?
C10 C9 H9A 118.1 . . ?
C8 C9 H9A 118.1 . . ?
Li1 C9 H9A 118.1 . . ?
C11 C10 C9 119.4(2) . . ?
C11 C10 Li1 84.8(2) . . ?
C9 C10 Li1 64.96(17) . . ?
C11 C10 H10A 120.3 . . ?
C9 C10 H10A 120.3 . . ?
Li1 C10 H10A 120.3 . . ?
C10 C11 C12 119.4(2) . . ?
C10 C11 H11A 120.3 . . ?
C12 C11 H11A 120.3 . . ?
C11 C12 C13 122.2(2) . . ?
C11 C12 H12A 118.9 . . ?
C13 C12 H12A 118.9 . . ?
C12 C13 C8 119.5(2) . . ?
C12 C13 C14 118.7(2) . . ?
C8 C13 C14 121.73(19) . . ?
C12 C13 Li1 83.16(17) . . ?
C8 C13 Li1 66.06(17) . . ?
C14 C13 Li1 122.9(2) . . ?
C13 C14 H14A 109.5 . . ?
C13 C14 H14B 109.5 . . ?
H14A C14 H14B 109.5 . . ?
C13 C14 H14C 109.5 . . ?
H14A C14 H14C 109.5 . . ?
H14B C14 H14C 109.5 . . ?
C16 C15 B1 121.71(17) . 8_575 ?
C16 C15 B1 121.71(17) . . ?
B1 C15 B1 74.2(2) 8_575 . ?
C16 C15 H15A 109.6(17) . . ?
B1 C15 H15A 112.9(13) 8_575 . ?
B1 C15 H15A 112.9(13) . . ?
C17 C16 C15 112.8(2) . . ?
C17 C16 H16A 109.0 . . ?
C15 C16 H16A 109.0 . . ?
C17 C16 H16B 109.0 . . ?
C15 C16 H16B 109.0 . . ?
H16A C16 H16B 107.8 . . ?
C18 C17 C16 113.6(3) . . ?
C18 C17 H17A 108.8 . . ?
C16 C17 H17A 108.8 . . ?
C18 C17 H17B 108.8 . . ?
C16 C17 H17B 108.8 . . ?
H17A C17 H17B 107.7 . . ?
C17 C18 H18A 109.5 . . ?
C17 C18 H18B 109.5 . . ?
H18A C18 H18B 109.5 . . ?
C17 C18 H18C 109.5 . . ?
H18A C18 H18C 109.5 . . ?
H18B C18 H18C 109.5 . . ?
C1 B1 C15 118.01(17) . . ?
C1 B1 C8 114.95(16) . . ?
C15 B1 C8 116.07(17) . . ?
C1 B1 B1 127.05(10) . 8_575 ?
C15 B1 B1 52.91(10) . 8_575 ?
C8 B1 B1 113.42(10) . 8_575 ?
C1 B1 H1 107.9(15) . . ?
C15 B1 H1 95.4(13) . . ?
C8 B1 H1 100.1(15) . . ?
B1 B1 H1 42.6(13) 8_575 . ?
C19 O1 C22 108.7(3) . . ?
C19 O1 Li1 125.8(3) . . ?
C22 O1 Li1 125.6(3) . . ?
O1 C19 C20 108.1(3) . . ?
O1 C19 H19A 110.1 . . ?
C20 C19 H19A 110.1 . . ?
O1 C19 H19B 110.1 . . ?
C20 C19 H19B 110.1 . . ?
H19A C19 H19B 108.4 . . ?
C21 C20 C19 107.3(4) . . ?
C21 C20 H20A 110.3 . . ?
C19 C20 H20A 110.3 . . ?
C21 C20 H20B 110.3 . . ?
C19 C20 H20B 110.3 . . ?
H20A C20 H20B 108.5 . . ?
C20 C21 C22 108.8(4) . . ?
C20 C21 H21A 109.9 . . ?
C22 C21 H21A 109.9 . . ?
C20 C21 H21B 109.9 . . ?
C22 C21 H21B 109.9 . . ?
H21A C21 H21B 108.3 . . ?
O1 C22 C21 107.1(4) . . ?
O1 C22 H22A 110.3 . . ?
C21 C22 H22A 110.3 . . ?
O1 C22 H22B 110.3 . . ?
C21 C22 H22B 110.3 . . ?
H22A C22 H22B 108.6 . . ?
O1 Li1 C9 122.80(19) . 8_575 ?
O1 Li1 C9 122.80(19) . . ?
C9 Li1 C9 94.0(2) 8_575 . ?
O1 Li1 C8 139.35(11) . 8_575 ?
C9 Li1 C8 32.56(8) 8_575 8_575 ?
C9 Li1 C8 95.7(2) . 8_575 ?
O1 Li1 C8 139.35(11) . . ?
C9 Li1 C8 95.7(2) 8_575 . ?
C9 Li1 C8 32.56(8) . . ?
C8 Li1 C8 80.23(18) 8_575 . ?
O1 Li1 C10 92.49(16) . . ?
C9 Li1 C10 116.3(3) 8_575 . ?
C9 Li1 C10 30.42(8) . . ?
C8 Li1 C10 125.8(2) 8_575 . ?
C8 Li1 C10 55.62(9) . . ?
O1 Li1 C10 92.49(16) . 8_575 ?
C9 Li1 C10 30.42(8) 8_575 8_575 ?
C9 Li1 C10 116.3(3) . 8_575 ?
C8 Li1 C10 55.62(9) 8_575 8_575 ?
C8 Li1 C10 125.8(2) . 8_575 ?
C10 Li1 C10 126.3(3) . 8_575 ?
O1 Li1 C13 114.9(2) . . ?
C9 Li1 C13 122.2(2) 8_575 . ?
C9 Li1 C13 54.35(9) . . ?
C8 Li1 C13 97.2(2) 8_575 . ?
C8 Li1 C13 30.95(8) . . ?
C10 Li1 C13 61.43(8) . . ?
C10 Li1 C13 152.0(2) 8_575 . ?
O1 Li1 C13 114.9(2) . 8_575 ?
C9 Li1 C13 54.35(9) 8_575 8_575 ?
C9 Li1 C13 122.2(2) . 8_575 ?
C8 Li1 C13 30.95(8) 8_575 8_575 ?
C8 Li1 C13 97.2(2) . 8_575 ?
C10 Li1 C13 152.0(2) . 8_575 ?
C10 Li1 C13 61.43(8) 8_575 8_575 ?
C13 Li1 C13 99.5(2) . 8_575 ?

loop_
_geom_bond_atom_site_label_1
_geom_bond_atom_site_label_2
_geom_bond_distance
_geom_bond_site_symmetry_2
_geom_bond_publ_flag
C1 C2 1.390(3) . ?
C1 C6 1.413(3) . ?
C1 B1 1.609(3) . ?
C2 C3 1.383(3) . ?
C2 H2A 0.9300 . ?
C3 C4 1.369(4) . ?
C3 H3A 0.9300 . ?
C4 C5 1.364(4) . ?
C4 H4A 0.9300 . ?
C5 C6 1.393(3) . ?
C5 H5A 0.9300 . ?
C6 C7 1.517(3) . ?
C7 H7A 0.9600 . ?
C7 H7B 0.9600 . ?
C7 H7C 0.9600 . ?
C8 C9 1.405(3) . ?
C8 C13 1.421(3) . ?
C8 B1 1.632(3) . ?
C8 Li1 2.525(5) . ?
C9 C10 1.388(3) . ?
C9 Li1 2.484(5) . ?
C9 H9A 0.9800 . ?
C10 C11 1.373(4) . ?
C10 Li1 2.730(4) . ?
C10 H10A 0.9800 . ?
C11 C12 1.374(4) . ?
C11 H11A 0.9300 . ?
C12 C13 1.399(3) . ?
C12 H12A 0.9300 . ?
C13 C14 1.502(3) . ?
C13 Li1 2.742(5) . ?
C14 H14A 0.9600 . ?
C14 H14B 0.9600 . ?
C14 H14C 0.9600 . ?
C15 C16 1.539(4) . ?
C15 B1 1.622(3) 8_575 ?
C15 B1 1.622(3) . ?
C15 H15A 1.03(3) . ?
C16 C17 1.531(4) . ?
C16 H16A 0.9700 . ?
C16 H16B 0.9700 . ?
C17 C18 1.524(5) . ?
C17 H17A 0.9700 . ?
C17 H17B 0.9700 . ?
C18 H18A 0.9600 . ?
C18 H18B 0.9600 . ?
C18 H18C 0.9600 . ?
B1 B1 1.956(4) 8_575 ?
B1 H1 1.33(3) . ?
O1 C19 1.428(4) . ?
O1 C22 1.434(4) . ?
O1 Li1 1.863(6) . ?
C19 C20 1.447(6) . ?
C19 H19A 0.9700 . ?
C19 H19B 0.9700 . ?
C20 C21 1.429(7) . ?
C20 H20A 0.9700 . ?
C20 H20B 0.9700 . ?
C21 C22 1.445(6) . ?
C21 H21A 0.9700 . ?
C21 H21B 0.9700 . ?
C22 H22A 0.9700 . ?
C22 H22B 0.9700 . ?

loop_
_geom_torsion_atom_site_label_1
_geom_torsion_atom_site_label_2
_geom_torsion_atom_site_label_3
_geom_torsion_atom_site_label_4
_geom_torsion
_geom_torsion_site_symmetry_1
_geom_torsion_site_symmetry_2
_geom_torsion_site_symmetry_3
_geom_torsion_site_symmetry_4
_geom_torsion_publ_flag
C6 C1 C2 C3 1.3(3) . . . . ?
B1 C1 C2 C3 179.8(2) . . . . ?
C1 C2 C3 C4 1.0(4) . . . . ?
C2 C3 C4 C5 -2.4(4) . . . . ?
C3 C4 C5 C6 1.5(4) . . . . ?
C4 C5 C6 C1 0.9(4) . . . . ?
C4 C5 C6 C7 -177.9(3) . . . . ?
C2 C1 C6 C5 -2.2(3) . . . . ?
B1 C1 C6 C5 179.2(2) . . . . ?
C2 C1 C6 C7 176.5(2) . . . . ?
B1 C1 C6 C7 -2.1(3) . . . . ?
C13 C8 C9 C10 -0.8(3) . . . . ?
B1 C8 C9 C10 175.9(2) . . . . ?
Li1 C8 C9 C10 -73.3(2) . . . . ?
C13 C8 C9 Li1 72.48(19) . . . . ?
B1 C8 C9 Li1 -110.80(19) . . . . ?
C8 C9 C10 C11 0.7(4) . . . . ?
Li1 C9 C10 C11 -67.8(3) . . . . ?
C8 C9 C10 Li1 68.5(2) . . . . ?
C9 C10 C11 C12 -0.1(4) . . . . ?
Li1 C10 C11 C12 -57.5(3) . . . . ?
C10 C11 C12 C13 -0.5(4) . . . . ?
C11 C12 C13 C8 0.4(4) . . . . ?
C11 C12 C13 C14 -178.2(2) . . . . ?
C11 C12 C13 Li1 57.9(3) . . . . ?
C9 C8 C13 C12 0.2(3) . . . . ?
B1 C8 C13 C12 -176.3(2) . . . . ?
Li1 C8 C13 C12 66.3(2) . . . . ?
C9 C8 C13 C14 178.7(2) . . . . ?
B1 C8 C13 C14 2.2(3) . . . . ?
Li1 C8 C13 C14 -115.2(2) . . . . ?
C9 C8 C13 Li1 -66.12(19) . . . . ?
B1 C8 C13 Li1 117.4(2) . . . . ?
B1 C15 C16 C17 -134.86(16) 8_575 . . . ?
B1 C15 C16 C17 134.86(16) . . . . ?
C15 C16 C17 C18 180.000(0) . . . . ?
C2 C1 B1 C15 110.5(2) . . . . ?
C6 C1 B1 C15 -71.0(2) . . . . ?
C2 C1 B1 C8 -106.6(2) . . . . ?
C6 C1 B1 C8 71.8(2) . . . . ?
C2 C1 B1 B1 47.6(2) . . . 8_575 ?
C6 C1 B1 B1 -133.99(15) . . . 8_575 ?
C16 C15 B1 C1 0.9(3) . . . . ?
B1 C15 B1 C1 -116.96(15) 8_575 . . . ?
C16 C15 B1 C8 -141.51(18) . . . . ?
B1 C15 B1 C8 100.65(16) 8_575 . . . ?
C16 C15 B1 B1 117.8(2) . . . 8_575 ?
C9 C8 B1 C1 -116.4(2) . . . . ?
C13 C8 B1 C1 60.0(3) . . . . ?
Li1 C8 B1 C1 160.1(2) . . . . ?
C9 C8 B1 C15 27.1(3) . . . . ?
C13 C8 B1 C15 -156.48(19) . . . . ?
Li1 C8 B1 C15 -56.3(3) . . . . ?
C9 C8 B1 B1 85.79(17) . . . 8_575 ?
C13 C8 B1 B1 -97.79(18) . . . 8_575 ?
Li1 C8 B1 B1 2.4(2) . . . 8_575 ?
C22 O1 C19 C20 0.0 . . . . ?
Li1 O1 C19 C20 180.0 . . . . ?
O1 C19 C20 C21 0.000(0) . . . . ?
C19 C20 C21 C22 0.000(0) . . . . ?
C19 O1 C22 C21 0.000(0) . . . . ?
Li1 O1 C22 C21 180.0 . . . . ?
C20 C21 C22 O1 0.000(0) . . . . ?
C19 O1 Li1 C9 -119.5(3) . . . 8_575 ?
C22 O1 Li1 C9 60.5(3) . . . 8_575 ?
C19 O1 Li1 C9 119.5(3) . . . . ?
C22 O1 Li1 C9 -60.5(3) . . . . ?
C19 O1 Li1 C8 -81.6(5) . . . 8_575 ?
C22 O1 Li1 C8 98.4(5) . . . 8_575 ?
C19 O1 Li1 C8 81.6(5) . . . . ?
C22 O1 Li1 C8 -98.4(5) . . . . ?
C19 O1 Li1 C10 116.75(15) . . . . ?
C22 O1 Li1 C10 -63.25(15) . . . . ?
C19 O1 Li1 C10 -116.74(15) . . . 8_575 ?
C22 O1 Li1 C10 63.26(15) . . . 8_575 ?
C19 O1 Li1 C13 57.2(2) . . . . ?
C22 O1 Li1 C13 -122.8(2) . . . . ?
C19 O1 Li1 C13 -57.2(2) . . . 8_575 ?
C22 O1 Li1 C13 122.8(2) . . . 8_575 ?
